data_8104729
loop_
_publ_author_name
'Du, Lian-Cai'
'Tai, Xi-Shi'

_publ_section_title
;
 The crystal structure of
 catena-poly[diaqua-bis(\m2-2-((2-(2-phenylacetyl)hydrazineylidene)methyl)benzoato-\k2
 O:O')zinc(II)], C32H30N4O8Zn
;
_journal_issue 4
_journal_name_full 'Zeitschrift f\"ur Kristallographie - New Crystal Structures'
_journal_page_first 843
_journal_page_last 844
_journal_paper_doi 10.1515/ncrs-2021-0110
_journal_volume 236
_journal_year 2021
_chemical_formula_moiety 'C32 H30 N4 O8 Zn'
_chemical_formula_sum 'C32 H30 N4 O8 Zn'
_chemical_formula_weight 663.97
_space_group_crystal_system triclinic
_space_group_IT_number 2
_space_group_name_Hall '-P 1'
_space_group_name_H-M_alt 'P -1'
_atom_sites_solution_hydrogens mixed
_atom_sites_solution_primary dual
_cell_angle_alpha 102.810(7)
_cell_angle_beta 97.455(7)
_cell_angle_gamma 97.982(7)
_cell_formula_units_Z 1
_cell_length_a 4.4080(3)
_cell_length_b 12.1316(10)
_cell_length_c 14.0769(12)
_cell_measurement_reflns_used 2150
_cell_measurement_temperature 149.99(10)
_cell_measurement_theta_max 28.3890
_cell_measurement_theta_min 2.5560
_cell_volume 716.81(10)
_computing_cell_refinement 'CrysAlisPro 1.171.38.43f (Rigaku OD, 2015)'
_computing_data_collection 'CrysAlisPro 1.171.38.43f (Rigaku OD, 2015)'
_computing_data_reduction 'CrysAlisPro 1.171.38.43f (Rigaku OD, 2015)'
_computing_molecular_graphics 'Olex2 1.3-alpha (Dolomanov et al., 2009)'
_computing_publication_material 'Olex2 1.3-alpha (Dolomanov et al., 2009)'
_computing_structure_refinement 'SHELXL 2018/3 (Sheldrick, 2015)'
_computing_structure_solution 'SHELXT  (Sheldrick, 2015)'
_diffrn_ambient_environment N~2~
_diffrn_ambient_temperature 149.99(10)
_diffrn_detector 'CCD plate'
_diffrn_detector_area_resol_mean 5.2684
_diffrn_detector_type AtlasS2
_diffrn_measured_fraction_theta_full 0.995
_diffrn_measured_fraction_theta_max 0.995
_diffrn_measurement_details
;
List of Runs (angles in degrees, time in seconds):

  # Type    Start    End  Width  t~exp~   \w     \q     \k     \f   Frames
--------------------------------------------------------------------------
  1  \w    -77.00  16.00   1.00    3.00    --  -11.27 -57.00 150.00   93
  2  \w    -31.00  62.00   1.00    3.00    --  -11.27  57.00 -60.00   93
  3  \w    -16.00  59.00   1.00    3.00    --   11.90  57.00  90.00   75
;
_diffrn_measurement_device 'four-circle diffractometer'
_diffrn_measurement_device_type 'SuperNova, Dual, Cu at zero, AtlasS2'
_diffrn_measurement_method '\w scans'
_diffrn_orient_matrix_type 'CrysAlisPro convention (1999,Acta A55,543-557)'
_diffrn_orient_matrix_UB_11 -0.0078201000
_diffrn_orient_matrix_UB_12 0.0393690000
_diffrn_orient_matrix_UB_13 -0.0303528000
_diffrn_orient_matrix_UB_21 0.0675097000
_diffrn_orient_matrix_UB_22 0.0459075000
_diffrn_orient_matrix_UB_23 0.0413744000
_diffrn_orient_matrix_UB_31 0.1501123000
_diffrn_orient_matrix_UB_32 -0.0070090000
_diffrn_orient_matrix_UB_33 -0.0106261000
_diffrn_radiation_monochromator mirror
_diffrn_radiation_probe x-ray
_diffrn_radiation_type 'Mo K\a'
_diffrn_radiation_wavelength 0.71073
_diffrn_reflns_av_R_equivalents 0.0286
_diffrn_reflns_av_unetI/netI 0.0551
_diffrn_reflns_Laue_measured_fraction_full 0.995
_diffrn_reflns_Laue_measured_fraction_max 0.995
_diffrn_reflns_limit_h_max 4
_diffrn_reflns_limit_h_min -5
_diffrn_reflns_limit_k_max 14
_diffrn_reflns_limit_k_min -14
_diffrn_reflns_limit_l_max 13
_diffrn_reflns_limit_l_min -16
_diffrn_reflns_number 4367
_diffrn_reflns_point_group_measured_fraction_full 0.995
_diffrn_reflns_point_group_measured_fraction_max 0.995
_diffrn_reflns_theta_full 24.994
_diffrn_reflns_theta_max 24.994
_diffrn_reflns_theta_min 2.009
_diffrn_source 'micro-focus sealed X-ray tube'
_diffrn_source_type 'SuperNova (Mo) X-ray Source'
_exptl_absorpt_coefficient_mu 0.919
_exptl_absorpt_correction_T_max 1.00000
_exptl_absorpt_correction_T_min 0.91922
_exptl_absorpt_correction_type multi-scan
_exptl_absorpt_process_details
;
CrysAlisPro 1.171.38.43f (Rigaku Oxford Diffraction, 2015)
Empirical absorption correction using spherical harmonics,
 implemented in SCALE3 ABSPACK scaling algorithm.
;
_exptl_crystal_colour colourless
_exptl_crystal_colour_primary colourless
_exptl_crystal_density_diffrn 1.538
_exptl_crystal_description block
_exptl_crystal_F_000 344
_exptl_crystal_size_max 0.12
_exptl_crystal_size_mid 0.1
_exptl_crystal_size_min 0.08
_refine_diff_density_max 0.318
_refine_diff_density_min -0.315
_refine_diff_density_rms 0.066
_refine_ls_extinction_coef .
_refine_ls_extinction_method none
_refine_ls_goodness_of_fit_ref 1.047
_refine_ls_hydrogen_treatment constr
_refine_ls_matrix_type full
_refine_ls_number_parameters 208
_refine_ls_number_reflns 2515
_refine_ls_number_restraints 1
_refine_ls_restrained_S_all 1.055
_refine_ls_R_factor_all 0.0431
_refine_ls_R_factor_gt 0.0367
_refine_ls_shift/su_max 0.000
_refine_ls_shift/su_mean 0.000
_refine_ls_structure_factor_coef Fsqd
_refine_ls_weighting_details 'w=1/[\s^2^(Fo^2^)+(0.0243P)^2^+0.2402P] where P=(Fo^2^+2Fc^2^)/3'
_refine_ls_weighting_scheme calc
_refine_ls_wR_factor_gt 0.0731
_refine_ls_wR_factor_ref 0.0761
_reflns_Friedel_coverage 0.000
_reflns_Friedel_fraction_full .
_reflns_Friedel_fraction_max .
_reflns_number_gt 2257
_reflns_number_total 2515
_reflns_threshold_expression 'I > 2\s(I)'
_cod_data_source_file suppl_j_ncrs-2021-0110_suppl.cif
_cod_data_source_block wf04
_cod_database_code 8104729
_shelx_space_group_comment
;
The symmetry employed for this shelxl refinement is uniquely defined
by the following loop, which should always be used as a source of
symmetry information in preference to the above space-group names.
They are only intended as comments.
;
_reflns_odcompleteness_completeness 99.05
_reflns_odcompleteness_iscentric 1
_reflns_odcompleteness_theta 26.32
_olex2_refinement_description
;
1. Fixed Uiso
 At 1.2 times of:
  All C(H) groups, All C(H,H) groups, All N(H) groups
 At 1.5 times of:
  All O(H,H) groups
2. Restrained distances
 Zn1-H1A \\sim Zn1-H1B
 with sigma of 0.02
3.a Free rotating group:
 O1(H1A,H1B)
3.b Secondary CH2 refined with riding coordinates:
 C9(H9A,H9B)
3.c Aromatic/amide H refined with riding coordinates:
 N2(H2), C3(H3), C4(H4), C5(H5), C6(H6), C7(H7), C11(H11), C12(H12), C13(H13),
 C14(H14), C15(H15)
;

loop_
_space_group_symop_operation_xyz
'x, y, z'
'-x, -y, -z'

loop_
_atom_site_label
_atom_site_type_symbol
_atom_site_fract_x
_atom_site_fract_y
_atom_site_fract_z
_atom_site_U_iso_or_equiv
_atom_site_adp_type
_atom_site_occupancy
_atom_site_site_symmetry_order
_atom_site_calc_flag
_atom_site_refinement_flags_posn
_atom_site_refinement_flags_adp
_atom_site_refinement_flags_occupancy
_atom_site_disorder_assembly
_atom_site_disorder_group
Zn1 Zn 1.000000 1.000000 0.500000 0.01418(13) Uani 1 2 d DS . P . .
O1 O 1.1790(3) 0.87882(13) 0.56123(14) 0.0194(4) Uani 1 1 d G . . . .
H1A H 1.375513 0.892763 0.577699 0.029 Uiso 1 1 d DG U . . .
H1B H 1.135131 0.806459 0.538629 0.029 Uiso 1 1 d DG U . . .
O2 O 0.6639(3) 0.87256(12) 0.40804(13) 0.0160(4) Uani 1 1 d . . . . .
O3 O 0.2868(3) 0.97428(13) 0.38598(12) 0.0155(4) Uani 1 1 d . . . . .
O4 O 0.8464(4) 0.35144(13) 0.45671(13) 0.0198(4) Uani 1 1 d . . . . .
N1 N 0.4544(4) 0.52252(16) 0.33097(16) 0.0166(5) Uani 1 1 d . . . . .
N2 N 0.6642(4) 0.48931(16) 0.39605(16) 0.0180(5) Uani 1 1 d . . . . .
H2 H 0.803634 0.540577 0.436993 0.022 Uiso 1 1 calc R U . . .
C1 C 0.2258(5) 0.78612(19) 0.28282(18) 0.0134(5) Uani 1 1 d . . . . .
C2 C 0.2692(5) 0.67086(19) 0.26891(18) 0.0138(5) Uani 1 1 d . . . . .
C3 C 0.0960(5) 0.5905(2) 0.18536(19) 0.0189(6) Uani 1 1 d . . . . .
H3 H 0.122838 0.514323 0.174743 0.023 Uiso 1 1 calc R U . . .
C4 C -0.1128(5) 0.6214(2) 0.1186(2) 0.0220(6) Uani 1 1 d . . . . .
H4 H -0.223610 0.566303 0.063725 0.026 Uiso 1 1 calc R U . . .
C5 C -0.1584(5) 0.7343(2) 0.1329(2) 0.0224(6) Uani 1 1 d . . . . .
H5 H -0.299752 0.755305 0.088091 0.027 Uiso 1 1 calc R U . . .
C6 C 0.0089(5) 0.8152(2) 0.21473(19) 0.0180(6) Uani 1 1 d . . . . .
H6 H -0.023279 0.890800 0.224814 0.022 Uiso 1 1 calc R U . . .
C7 C 0.4823(5) 0.6306(2) 0.33701(19) 0.0164(5) Uani 1 1 d . . . . .
H7 H 0.634895 0.682377 0.383773 0.020 Uiso 1 1 calc R U . . .
C8 C 0.6544(5) 0.37734(19) 0.39655(19) 0.0160(5) Uani 1 1 d . . . . .
C9 C 0.4147(5) 0.28853(19) 0.32115(19) 0.0181(6) Uani 1 1 d . . . . .
H9A H 0.238478 0.323357 0.302121 0.022 Uiso 1 1 calc R U . . .
H9B H 0.341357 0.226735 0.350442 0.022 Uiso 1 1 calc R U . . .
C10 C 0.5493(5) 0.2400(2) 0.23017(19) 0.0170(6) Uani 1 1 d . . . . .
C11 C 0.5753(6) 0.1249(2) 0.2039(2) 0.0273(6) Uani 1 1 d . . . . .
H11 H 0.508782 0.076364 0.242623 0.033 Uiso 1 1 calc R U . . .
C12 C 0.6989(7) 0.0815(2) 0.1208(2) 0.0351(7) Uani 1 1 d . . . . .
H12 H 0.714200 0.004116 0.104179 0.042 Uiso 1 1 calc R U . . .
C13 C 0.7993(6) 0.1516(2) 0.0628(2) 0.0336(7) Uani 1 1 d . . . . .
H13 H 0.884667 0.122291 0.007456 0.040 Uiso 1 1 calc R U . . .
C14 C 0.7721(6) 0.2662(2) 0.0876(2) 0.0280(7) Uani 1 1 d . . . . .
H14 H 0.838914 0.314162 0.048455 0.034 Uiso 1 1 calc R U . . .
C15 C 0.6471(5) 0.3099(2) 0.1696(2) 0.0225(6) Uani 1 1 d . . . . .
H15 H 0.627564 0.386879 0.184786 0.027 Uiso 1 1 calc R U . . .
C16 C 0.4043(5) 0.88364(19) 0.36572(18) 0.0130(5) Uani 1 1 d . . . . .

loop_
_atom_site_aniso_label
_atom_site_aniso_U_11
_atom_site_aniso_U_22
_atom_site_aniso_U_33
_atom_site_aniso_U_23
_atom_site_aniso_U_13
_atom_site_aniso_U_12
Zn1 0.0124(2) 0.0099(2) 0.0195(3) 0.00311(17) -0.00036(16) 0.00274(15)
O1 0.0159(8) 0.0123(8) 0.0291(12) 0.0071(8) -0.0029(8) 0.0022(7)
O2 0.0128(8) 0.0112(8) 0.0220(11) 0.0017(7) -0.0022(7) 0.0037(7)
O3 0.0146(8) 0.0117(8) 0.0209(11) 0.0039(7) 0.0022(7) 0.0046(7)
O4 0.0255(9) 0.0132(8) 0.0187(11) 0.0034(8) -0.0032(8) 0.0036(7)
N1 0.0174(10) 0.0137(10) 0.0193(13) 0.0048(9) 0.0020(9) 0.0047(8)
N2 0.0202(10) 0.0111(10) 0.0194(13) 0.0015(9) -0.0032(9) 0.0014(8)
C1 0.0105(11) 0.0154(12) 0.0156(14) 0.0054(11) 0.0046(10) 0.0012(10)
C2 0.0128(11) 0.0137(12) 0.0146(14) 0.0022(10) 0.0044(10) 0.0013(10)
C3 0.0215(12) 0.0139(12) 0.0206(15) 0.0029(11) 0.0048(11) 0.0022(10)
C4 0.0217(13) 0.0226(14) 0.0159(15) -0.0014(12) 0.0003(11) -0.0035(11)
C5 0.0202(12) 0.0287(14) 0.0182(16) 0.0088(12) -0.0023(11) 0.0043(11)
C6 0.0182(12) 0.0172(12) 0.0191(15) 0.0057(11) 0.0027(11) 0.0033(10)
C7 0.0155(11) 0.0148(12) 0.0174(15) 0.0014(11) 0.0024(10) 0.0019(10)
C8 0.0186(12) 0.0138(12) 0.0166(15) 0.0031(11) 0.0069(11) 0.0038(10)
C9 0.0174(12) 0.0131(12) 0.0238(16) 0.0068(11) 0.0023(11) 0.0004(10)
C10 0.0151(11) 0.0179(13) 0.0145(14) 0.0026(11) -0.0062(10) 0.0014(10)
C11 0.0430(16) 0.0184(14) 0.0188(16) 0.0032(12) 0.0005(13) 0.0064(12)
C12 0.0583(19) 0.0226(15) 0.0217(18) -0.0036(13) -0.0002(15) 0.0194(14)
C13 0.0375(16) 0.0412(17) 0.0180(17) -0.0027(14) 0.0027(13) 0.0111(14)
C14 0.0257(14) 0.0335(16) 0.0210(16) 0.0036(13) 0.0027(12) -0.0020(12)
C15 0.0213(13) 0.0175(13) 0.0256(17) 0.0024(12) 0.0016(12) -0.0001(11)
C16 0.0134(11) 0.0135(12) 0.0143(14) 0.0066(10) 0.0054(10) 0.0020(10)

loop_
_atom_type_symbol
_atom_type_description
_atom_type_scat_dispersion_real
_atom_type_scat_dispersion_imag
_atom_type_scat_source
C C 0.0033 0.0016 'International Tables Vol C Tables 4.2.6.8 and 6.1.1.4'
H H 0.0000 0.0000 'International Tables Vol C Tables 4.2.6.8 and 6.1.1.4'
N N 0.0061 0.0033 'International Tables Vol C Tables 4.2.6.8 and 6.1.1.4'
O O 0.0106 0.0060 'International Tables Vol C Tables 4.2.6.8 and 6.1.1.4'
Zn Zn 0.2839 1.4301 'International Tables Vol C Tables 4.2.6.8 and 6.1.1.4'

loop_
_geom_angle_atom_site_label_1
_geom_angle_atom_site_label_2
_geom_angle_atom_site_label_3
_geom_angle
_geom_angle_site_symmetry_1
_geom_angle_site_symmetry_3
O1 Zn1 O1 180.0 . 2_776
O1 Zn1 O2 90.36(6) 2_776 .
O1 Zn1 O2 89.64(6) . .
O1 Zn1 O2 89.64(6) 2_776 2_776
O1 Zn1 O2 90.36(6) . 2_776
O1 Zn1 O3 90.97(6) 2_776 2_676
O1 Zn1 O3 90.97(6) . 1_655
O1 Zn1 O3 89.03(6) 2_776 1_655
O1 Zn1 O3 89.03(6) . 2_676
O2 Zn1 O2 180.00(6) 2_776 .
O2 Zn1 O3 87.96(6) . 1_655
O2 Zn1 O3 92.04(6) 2_776 1_655
O2 Zn1 O3 92.04(6) . 2_676
O2 Zn1 O3 87.96(6) 2_776 2_676
O3 Zn1 O3 180.0 2_676 1_655
Zn1 O1 H1A 114.2 . .
Zn1 O1 H1B 126.4 . .
H1A O1 H1B 104.5 . .
C16 O2 Zn1 127.24(14) . .
C16 O3 Zn1 120.94(14) . 1_455
C7 N1 N2 116.2(2) . .
N1 N2 H2 119.4 . .
C8 N2 N1 121.13(19) . .
C8 N2 H2 119.4 . .
C2 C1 C16 124.6(2) . .
C6 C1 C2 119.2(2) . .
C6 C1 C16 116.2(2) . .
C1 C2 C7 123.7(2) . .
C3 C2 C1 117.9(2) . .
C3 C2 C7 118.4(2) . .
C2 C3 H3 119.1 . .
C4 C3 C2 121.8(2) . .
C4 C3 H3 119.1 . .
C3 C4 H4 119.9 . .
C3 C4 C5 120.3(2) . .
C5 C4 H4 119.9 . .
C4 C5 H5 120.4 . .
C6 C5 C4 119.1(2) . .
C6 C5 H5 120.4 . .
C1 C6 H6 119.2 . .
C5 C6 C1 121.6(2) . .
C5 C6 H6 119.2 . .
N1 C7 C2 118.7(2) . .
N1 C7 H7 120.6 . .
C2 C7 H7 120.6 . .
O4 C8 N2 119.0(2) . .
O4 C8 C9 122.7(2) . .
N2 C8 C9 118.3(2) . .
C8 C9 H9A 109.4 . .
C8 C9 H9B 109.4 . .
C8 C9 C10 111.22(18) . .
H9A C9 H9B 108.0 . .
C10 C9 H9A 109.4 . .
C10 C9 H9B 109.4 . .
C11 C10 C9 121.2(2) . .
C11 C10 C15 118.0(2) . .
C15 C10 C9 120.8(2) . .
C10 C11 H11 119.6 . .
C12 C11 C10 120.7(3) . .
C12 C11 H11 119.6 . .
C11 C12 H12 119.7 . .
C13 C12 C11 120.6(3) . .
C13 C12 H12 119.7 . .
C12 C13 H13 120.4 . .
C12 C13 C14 119.2(3) . .
C14 C13 H13 120.4 . .
C13 C14 H14 119.7 . .
C15 C14 C13 120.5(3) . .
C15 C14 H14 119.7 . .
C10 C15 H15 119.6 . .
C14 C15 C10 120.8(2) . .
C14 C15 H15 119.6 . .
O2 C16 O3 124.0(2) . .
O2 C16 C1 118.6(2) . .
O3 C16 C1 117.40(19) . .

loop_
_geom_bond_atom_site_label_1
_geom_bond_atom_site_label_2
_geom_bond_distance
_geom_bond_site_symmetry_2
Zn1 O1 2.0577(16) .
Zn1 O1 2.0577(16) 2_776
Zn1 O2 2.0590(15) 2_776
Zn1 O2 2.0590(15) .
Zn1 O3 2.1647(16) 2_676
Zn1 O3 2.1647(16) 1_655
O1 H1A 0.8500 .
O1 H1B 0.8499 .
O2 C16 1.259(3) .
O3 C16 1.271(3) .
O4 C8 1.240(3) .
N1 N2 1.380(3) .
N1 C7 1.282(3) .
N2 H2 0.8600 .
N2 C8 1.355(3) .
C1 C2 1.412(3) .
C1 C6 1.401(3) .
C1 C16 1.507(3) .
C2 C3 1.403(3) .
C2 C7 1.463(3) .
C3 H3 0.9300 .
C3 C4 1.378(3) .
C4 H4 0.9300 .
C4 C5 1.386(4) .
C5 H5 0.9300 .
C5 C6 1.382(3) .
C6 H6 0.9300 .
C7 H7 0.9300 .
C8 C9 1.513(3) .
C9 H9A 0.9700 .
C9 H9B 0.9700 .
C9 C10 1.516(3) .
C10 C11 1.388(3) .
C10 C15 1.395(3) .
C11 H11 0.9300 .
C11 C12 1.383(4) .
C12 H12 0.9300 .
C12 C13 1.372(4) .
C13 H13 0.9300 .
C13 C14 1.383(4) .
C14 H14 0.9300 .
C14 C15 1.375(4) .
C15 H15 0.9300 .

loop_
_geom_torsion_atom_site_label_1
_geom_torsion_atom_site_label_2
_geom_torsion_atom_site_label_3
_geom_torsion_atom_site_label_4
_geom_torsion
_geom_torsion_site_symmetry_1
_geom_torsion_site_symmetry_2
_geom_torsion_site_symmetry_3
_geom_torsion_site_symmetry_4
Zn1 O2 C16 O3 -11.9(3) . . . .
Zn1 O2 C16 C1 165.31(14) . . . .
Zn1 O3 C16 O2 -88.7(2) 1_455 . . .
Zn1 O3 C16 C1 94.0(2) 1_455 . . .
O4 C8 C9 C10 -83.7(3) . . . .
N1 N2 C8 O4 -179.6(2) . . . .
N1 N2 C8 C9 2.3(3) . . . .
N2 N1 C7 C2 179.12(19) . . . .
N2 C8 C9 C10 94.3(3) . . . .
C1 C2 C3 C4 -0.5(3) . . . .
C1 C2 C7 N1 164.2(2) . . . .
C2 C1 C6 C5 -1.6(3) . . . .
C2 C1 C16 O2 22.0(3) . . . .
C2 C1 C16 O3 -160.6(2) . . . .
C2 C3 C4 C5 -0.3(4) . . . .
C3 C2 C7 N1 -15.3(3) . . . .
C3 C4 C5 C6 0.2(4) . . . .
C4 C5 C6 C1 0.7(4) . . . .
C6 C1 C2 C3 1.4(3) . . . .
C6 C1 C2 C7 -178.1(2) . . . .
C6 C1 C16 O2 -156.4(2) . . . .
C6 C1 C16 O3 21.0(3) . . . .
C7 N1 N2 C8 179.5(2) . . . .
C7 C2 C3 C4 179.0(2) . . . .
C8 C9 C10 C11 116.3(2) . . . .
C8 C9 C10 C15 -64.5(3) . . . .
C9 C10 C11 C12 -179.9(2) . . . .
C9 C10 C15 C14 179.4(2) . . . .
C10 C11 C12 C13 0.2(4) . . . .
C11 C10 C15 C14 -1.5(4) . . . .
C11 C12 C13 C14 -0.8(4) . . . .
C12 C13 C14 C15 0.2(4) . . . .
C13 C14 C15 C10 0.9(4) . . . .
C15 C10 C11 C12 0.9(4) . . . .
C16 C1 C2 C3 -176.9(2) . . . .
C16 C1 C2 C7 3.6(4) . . . .
C16 C1 C6 C5 176.9(2) . . . .
